data_7209538
loop_
_publ_author_name
'Imakubo, Tatsuro'
'Murayama, Ryosuke'

_publ_section_title
;
 Solvent dependence of crystal morphology, donor/anion ratio and
 electrical conductivity in a series of hexagonal supramolecular organic
 conductors based on diiodo(pyrazino)tetrathiafulvalene (DIP)
;
_journal_issue 16
_journal_name_full CrystEngComm
_journal_page_first 3072
_journal_paper_doi 10.1039/c2ce26739j
_journal_volume 15
_journal_year 2013
_chemical_formula_moiety (C8H2N2I2S4)3(PF6)0.51(C3H6O)1.97
_chemical_formula_sum 'C29.91 H17.82 F3.06 I6 N6 O1.97 P0.51 S12'
_chemical_formula_weight 1712.93
_chemical_name_common (DIP)3(PF6)0.51(Acetone)1.97
_chemical_name_systematic
;
?
;
_space_group_IT_number 193
_symmetry_cell_setting hexagonal
_symmetry_space_group_name_Hall '-P 6c 2'
_symmetry_space_group_name_H-M 'P 63/m c m'
_atom_sites_solution_hydrogens geom
_atom_sites_solution_primary direct
_atom_sites_solution_secondary difmap
_audit_creation_method SHELXL-97
_cell_angle_alpha 90.00
_cell_angle_beta 90.00
_cell_angle_gamma 120.00
_cell_formula_units_Z 2
_cell_length_a 20.0989(9)
_cell_length_b 20.0989(9)
_cell_length_c 7.2043(6)
_cell_measurement_reflns_used 6448
_cell_measurement_temperature 293(2)
_cell_measurement_theta_max 23.96
_cell_measurement_theta_min 3.10
_cell_volume 2520.4(3)
_computing_cell_refinement 'Bruker SMART'
_computing_data_collection 'Bruker SMART'
_computing_data_reduction 'Bruker SAINT'
_computing_molecular_graphics 'Bruker SHELXTL'
_computing_publication_material 'Bruker SHELXTL'
_computing_structure_refinement 'SHELXL-97 (Sheldrick, 1997)'
_computing_structure_solution 'SHELXS-97 (Sheldrick, 1990)'
_diffrn_ambient_temperature 293(2)
_diffrn_detector_area_resol_mean 8.366
_diffrn_measured_fraction_theta_full 0.999
_diffrn_measured_fraction_theta_max 0.999
_diffrn_measurement_device_type 'CCD area detector'
_diffrn_measurement_method 'phi and omega scans'
_diffrn_radiation_monochromator graphite
_diffrn_radiation_source 'fine-focus sealed tube'
_diffrn_radiation_type MoK\a
_diffrn_radiation_wavelength 0.71073
_diffrn_reflns_av_R_equivalents 0.0852
_diffrn_reflns_av_sigmaI/netI 0.0197
_diffrn_reflns_limit_h_max 26
_diffrn_reflns_limit_h_min -26
_diffrn_reflns_limit_k_max 26
_diffrn_reflns_limit_k_min -26
_diffrn_reflns_limit_l_max 9
_diffrn_reflns_limit_l_min -9
_diffrn_reflns_number 51180
_diffrn_reflns_theta_full 28.32
_diffrn_reflns_theta_max 28.32
_diffrn_reflns_theta_min 1.17
_exptl_absorpt_coefficient_mu 4.258
_exptl_absorpt_correction_T_max 0.8829
_exptl_absorpt_correction_T_min 0.3172
_exptl_absorpt_correction_type analytical
_exptl_absorpt_process_details 'SADABS; Sheldrick 1996'
_exptl_crystal_colour black
_exptl_crystal_density_diffrn 2.253
_exptl_crystal_density_meas ?
_exptl_crystal_density_method 'not measured'
_exptl_crystal_description rod
_exptl_crystal_F_000 1595
_exptl_crystal_size_max 0.35
_exptl_crystal_size_mid 0.05
_exptl_crystal_size_min 0.03
_refine_diff_density_max 0.876
_refine_diff_density_min -1.517
_refine_diff_density_rms 0.168
_refine_ls_extinction_coef 0.00030(8)
_refine_ls_extinction_expression Fc^*^=kFc[1+0.001xFc^2^\l^3^/sin(2\q)]^-1/4^
_refine_ls_extinction_method SHELXL
_refine_ls_goodness_of_fit_ref 1.539
_refine_ls_hydrogen_treatment mixed
_refine_ls_matrix_type full
_refine_ls_number_parameters 77
_refine_ls_number_reflns 1189
_refine_ls_number_restraints 22
_refine_ls_restrained_S_all 1.525
_refine_ls_R_factor_all 0.0582
_refine_ls_R_factor_gt 0.0577
_refine_ls_shift/su_max 0.000
_refine_ls_shift/su_mean 0.000
_refine_ls_structure_factor_coef Fsqd
_refine_ls_weighting_details 'calc w=1/[\s^2^(Fo^2^)+(0.0298P)^2^+16.5047P] where P=(Fo^2^+2Fc^2^)/3'
_refine_ls_weighting_scheme calc
_refine_ls_wR_factor_gt 0.1198
_refine_ls_wR_factor_ref 0.1199
_reflns_number_gt 1183
_reflns_number_total 1189
_reflns_threshold_expression >2sigma(I)
_cod_data_source_file c2ce26739j.txt
_cod_data_source_block eaaceto_sad
_cod_depositor_comments
;
The following automatic conversions were performed:

'_symmetry_cell_setting' value 'Hexagonal' changed to 'hexagonal'
according to /home/saulius/struct/CIF-dictionaries/cif_core.dic
dictionary named 'cif_core.dic' version 2.4.2 from 2011-04-26.

Automatic conversion script
Id: cif_fix_values 1891 2012-01-12 08:04:46Z andrius 

The following automatic conversions were performed:

'_exptl_crystal_density_meas' value 'none' was changed to '?' - the
value is perceived as not measured.

Automatic conversion script
Id: cif_fix_values 3008 2015-01-20 13:52:24Z robertas 
;
_cod_original_sg_symbol_H-M P6(3)/mcm
_cod_database_code 7209538

loop_
_symmetry_equiv_pos_as_xyz
'x, y, z'
'-y, x-y, z'
'-x+y, -x, z'
'-x, -y, z+1/2'
'y, -x+y, z+1/2'
'x-y, x, z+1/2'
'y, x, -z+1/2'
'x-y, -y, -z+1/2'
'-x, -x+y, -z+1/2'
'-y, -x, -z'
'-x+y, y, -z'
'x, x-y, -z'
'-x, -y, -z'
'y, -x+y, -z'
'x-y, x, -z'
'x, y, -z-1/2'
'-y, x-y, -z-1/2'
'-x+y, -x, -z-1/2'
'-y, -x, z-1/2'
'-x+y, y, z-1/2'
'x, x-y, z-1/2'
'y, x, z'
'x-y, -y, z'
'-x, -x+y, z'

loop_
_atom_site_label
_atom_site_type_symbol
_atom_site_fract_x
_atom_site_fract_y
_atom_site_fract_z
_atom_site_U_iso_or_equiv
_atom_site_adp_type
_atom_site_occupancy
_atom_site_symmetry_multiplicity
_atom_site_calc_flag
_atom_site_refinement_flags
F2 F 0.9428(19) 1.0000 0.163(7) 0.09(2) Uani 0.25 2 d SPDU
F1 F 1.0000 0.9275(13) 0.088(8) 0.085(17) Uani 0.25 2 d SPDU
P1 P 1.0000 1.0000 0.018(7) 0.059(7) Uani 0.25 6 d SPDU
I1 I 0.64399(4) 0.88899(4) 0.2500 0.0315(2) Uani 1 2 d S
S1 S 0.49771(13) 0.91584(13) 0.2500 0.0355(6) Uani 1 2 d S
S2 S 0.33671(13) 0.91429(13) 0.2500 0.0328(5) Uani 1 2 d S
N1 N 0.2065(4) 0.9196(5) 0.2500 0.038(2) Uani 1 2 d S
C1 C 0.4925(6) 1.0000 0.2500 0.029(3) Uani 1 4 d S
C2 C 0.4245(7) 1.0000 0.2500 0.031(3) Uani 1 4 d S
C3 C 0.5990(5) 0.9622(5) 0.2500 0.0282(19) Uani 1 2 d S
C4 C 0.2826(5) 0.9596(5) 0.2500 0.031(2) Uani 1 2 d S
C5 C 0.1707(6) 0.9600(6) 0.2500 0.043(3) Uani 1 2 d S
H5 H 0.1173 0.9341 0.2500 0.20(12) Uiso 1 2 calc SR
O1 O 0.2973(6) 0.5946(12) 0.0000 0.40(5) Uani 0.33 2 d SPD
C6 C 0.3333 0.6667 0.0000 0.8(5) Uani 1 6 d SD
C7 C 0.2921(6) 0.5842(12) 0.0000 0.40(5) Uani 0.67 2 d SPD
H7A H 0.3177 0.5658 -0.0797 0.605 Uiso 0.33 1 calc PR
H7B H 0.2408 0.5658 -0.0443 0.605 Uiso 0.33 1 calc PR
H7C H 0.2903 0.5658 0.1240 0.605 Uiso 0.33 1 calc PR

loop_
_atom_site_aniso_label
_atom_site_aniso_U_11
_atom_site_aniso_U_22
_atom_site_aniso_U_33
_atom_site_aniso_U_23
_atom_site_aniso_U_13
_atom_site_aniso_U_12
F2 0.047(13) 0.05(2) 0.18(7) 0.000 -0.01(2) 0.027(10)
F1 0.10(3) 0.052(17) 0.12(4) 0.00(2) 0.000 0.051(15)
P1 0.036(4) 0.036(4) 0.11(2) 0.000 0.000 0.018(2)
I1 0.0306(3) 0.0312(4) 0.0395(4) 0.000 0.000 0.0204(3)
S1 0.0197(10) 0.0233(11) 0.0628(16) 0.000 0.000 0.0102(9)
S2 0.0243(11) 0.0237(11) 0.0521(14) 0.000 0.000 0.0133(9)
N1 0.019(4) 0.027(4) 0.062(6) 0.000 0.000 0.008(3)
C1 0.022(4) 0.024(6) 0.041(7) 0.000 0.000 0.012(3)
C2 0.031(5) 0.033(7) 0.029(6) 0.000 0.000 0.016(3)
C3 0.029(4) 0.024(4) 0.036(5) 0.000 0.000 0.017(4)
C4 0.020(4) 0.027(5) 0.040(5) 0.000 0.000 0.007(4)
C5 0.023(5) 0.028(5) 0.082(9) 0.000 0.000 0.014(4)
O1 0.28(3) 0.27(6) 0.65(15) 0.000 -0.13(7) 0.13(3)
C6 0.41(15) 0.41(15) 1.6(15) 0.000 0.000 0.21(8)
C7 0.28(3) 0.27(6) 0.65(15) 0.000 -0.13(7) 0.13(3)

loop_
_atom_type_symbol
_atom_type_description
_atom_type_scat_dispersion_real
_atom_type_scat_dispersion_imag
_atom_type_scat_source
C C 0.0033 0.0016 'International Tables Vol C Tables 4.2.6.8 and 6.1.1.4'
H H 0.0000 0.0000 'International Tables Vol C Tables 4.2.6.8 and 6.1.1.4'
N N 0.0061 0.0033 'International Tables Vol C Tables 4.2.6.8 and 6.1.1.4'
O O 0.0106 0.0060 'International Tables Vol C Tables 4.2.6.8 and 6.1.1.4'
F F 0.0171 0.0103 'International Tables Vol C Tables 4.2.6.8 and 6.1.1.4'
P P 0.1023 0.0942 'International Tables Vol C Tables 4.2.6.8 and 6.1.1.4'
S S 0.1246 0.1234 'International Tables Vol C Tables 4.2.6.8 and 6.1.1.4'
I I -0.4742 1.8119 'International Tables Vol C Tables 4.2.6.8 and 6.1.1.4'

loop_
_geom_angle_atom_site_label_1
_geom_angle_atom_site_label_2
_geom_angle_atom_site_label_3
_geom_angle
_geom_angle_site_symmetry_1
_geom_angle_site_symmetry_3
F1 F2 F2 150(3) 3_675 16_556
F1 F2 P1 78(3) 3_675 .
F2 F2 P1 132(2) 16_556 .
F1 F2 P1 71(4) 3_675 13_775
F2 F2 P1 139(2) 16_556 13_775
P1 F2 P1 6(2) . 13_775
F2 F1 P1 79(3) 2_765 .
F2 F1 P1 88(4) 2_765 13_775
P1 F1 P1 8(3) . 13_775
P1 P1 F1 109(3) 13_775 2_765
P1 P1 F1 109(3) 13_775 .
F1 P1 F1 110(3) 2_765 .
P1 P1 F1 109(3) 13_775 3_675
F1 P1 F1 110(3) 2_765 3_675
F1 P1 F1 110(3) . 3_675
P1 P1 F2 132(2) 13_775 3_675
F1 P1 F2 23(3) 2_765 3_675
F1 P1 F2 97(3) . 3_675
F1 P1 F2 97(3) 3_675 3_675
P1 P1 F2 132(2) 13_775 .
F1 P1 F2 97(3) 2_765 .
F1 P1 F2 97(3) . .
F1 P1 F2 23(3) 3_675 .
F2 P1 F2 80(3) 3_675 .
P1 P1 F2 132(2) 13_775 2_765
F1 P1 F2 97(3) 2_765 2_765
F1 P1 F2 23(3) . 2_765
F1 P1 F2 97(3) 3_675 2_765
F2 P1 F2 80(3) 3_675 2_765
F2 P1 F2 80(3) . 2_765
P1 P1 F1 62(2) 13_775 15_655
F1 P1 F1 75(2) 2_765 15_655
F1 P1 F1 75(2) . 15_655
F1 P1 F1 172(3) 3_675 15_655
F2 P1 F1 89.1(18) 3_675 15_655
F2 P1 F1 165(4) . 15_655
F2 P1 F1 89.1(18) 2_765 15_655
P1 P1 F1 62(3) 13_775 14_565
F1 P1 F1 172(3) 2_765 14_565
F1 P1 F1 75(2) . 14_565
F1 P1 F1 75(2) 3_675 14_565
F2 P1 F1 165(4) 3_675 14_565
F2 P1 F1 89.1(18) . 14_565
F2 P1 F1 89.1(18) 2_765 14_565
F1 P1 F1 100(3) 15_655 14_565
P1 P1 F1 62(2) 13_775 13_775
F1 P1 F1 75(2) 2_765 13_775
F1 P1 F1 172(3) . 13_775
F1 P1 F1 75(2) 3_675 13_775
F2 P1 F1 89.1(18) 3_675 13_775
F2 P1 F1 89.1(18) . 13_775
F2 P1 F1 165(4) 2_765 13_775
F1 P1 F1 100(3) 15_655 13_775
F1 P1 F1 100(3) 14_565 13_775
P1 P1 F2 41(2) 13_775 15_655
F1 P1 F2 151(5) 2_765 15_655
F1 P1 F2 86(2) . 15_655
F1 P1 F2 86(2) 3_675 15_655
F2 P1 F2 174(2) 3_675 15_655
F2 P1 F2 105(3) . 15_655
F2 P1 F2 105(3) 2_765 15_655
F1 P1 F2 87(3) 15_655 15_655
F1 P1 F2 21(3) 14_565 15_655
F1 P1 F2 87(3) 13_775 15_655
P1 P1 F2 41(2) 13_775 13_775
F1 P1 F2 86(2) 2_765 13_775
F1 P1 F2 86(2) . 13_775
F1 P1 F2 151(5) 3_675 13_775
F2 P1 F2 105(3) 3_675 13_775
F2 P1 F2 174(2) . 13_775
F2 P1 F2 105(3) 2_765 13_775
F1 P1 F2 21(3) 15_655 13_775
F1 P1 F2 87(3) 14_565 13_775
F1 P1 F2 87(3) 13_775 13_775
F2 P1 F2 70(4) 15_655 13_775
C1 S1 C3 95.8(5) . .
C4 S2 C2 94.2(5) . .
C4 N1 C5 116.3(9) . .
C2 C1 S1 123.0(4) . 8_675
C2 C1 S1 123.0(4) . .
S1 C1 S1 114.1(7) 8_675 .
C1 C2 S2 121.2(4) . .
C1 C2 S2 121.2(4) . 8_675
S2 C2 S2 117.6(8) . 8_675
C3 C3 S1 117.2(3) 8_675 .
C3 C3 I1 127.8(3) 8_675 .
S1 C3 I1 115.0(5) . .
N1 C4 C4 121.7(6) . 8_675
N1 C4 S2 121.3(7) . .
C4 C4 S2 117.1(3) 8_675 .
N1 C5 C5 122.0(6) . 8_675
N1 C5 H5 119.0 . .
C5 C5 H5 119.0 8_675 .
O1 C6 O1 120.000(5) 3_565 2_665
O1 C6 O1 120.000(1) 3_565 .
O1 C6 O1 120.000(1) 2_665 .
O1 C6 C7 0.0(5) 3_565 3_565
O1 C6 C7 120.000(2) 2_665 3_565
O1 C6 C7 120.000(2) . 3_565
O1 C6 C7 120.000(3) 3_565 2_665
O1 C6 C7 0.0(11) 2_665 2_665
O1 C6 C7 120.000(1) . 2_665
C7 C6 C7 120.000(4) 3_565 2_665
O1 C6 C7 120.000(2) 3_565 .
O1 C6 C7 120.000(1) 2_665 .
O1 C6 C7 0.000(2) . .
C7 C6 C7 120.000(1) 3_565 .
C7 C6 C7 120.000(1) 2_665 .
C6 C7 H7A 109.5 . .
C6 C7 H7B 109.5 . .
H7A C7 H7B 109.5 . .
C6 C7 H7C 109.5 . .
H7A C7 H7C 109.5 . .
H7B C7 H7C 109.5 . .

loop_
_geom_bond_atom_site_label_1
_geom_bond_atom_site_label_2
_geom_bond_distance
_geom_bond_site_symmetry_2
F2 F1 0.62(8) 3_675
F2 F2 1.26(10) 16_556
F2 P1 1.55(2) .
F2 P1 1.74(7) 13_775
F1 F2 0.62(8) 2_765
F1 P1 1.54(2) .
F1 P1 1.65(4) 13_775
P1 P1 0.26(11) 13_775
P1 F1 1.54(2) 2_765
P1 F1 1.54(2) 3_675
P1 F2 1.55(2) 3_675
P1 F2 1.55(2) 2_765
P1 F1 1.65(4) 15_655
P1 F1 1.65(4) 14_565
P1 F1 1.65(4) 13_775
P1 F2 1.74(7) 15_655
P1 F2 1.74(7) 13_775
I1 C3 2.077(8) .
S1 C1 1.746(7) .
S1 C3 1.765(9) .
S2 C4 1.733(10) .
S2 C2 1.744(7) .
N1 C4 1.325(12) .
N1 C5 1.328(12) .
C1 C2 1.366(18) .
C1 S1 1.746(7) 8_675
C2 S2 1.744(7) 8_675
C3 C3 1.317(18) 8_675
C4 C4 1.408(18) 8_675
C5 C5 1.39(2) 8_675
C5 H5 0.9300 .
O1 C6 1.25(2) .
C6 O1 1.25(2) 3_565
C6 O1 1.25(2) 2_665
C6 C7 1.43(2) 3_565
C6 C7 1.43(2) 2_665
C6 C7 1.43(2) .
C7 H7A 0.9600 .
C7 H7B 0.9600 .
C7 H7C 0.9600 .
